data_4104139
loop_
_publ_author_name
'Cristian D. Ene'
'Augustin M. Madalan'
'Catalin Maxim'
'Bogdan Jurca'
'Narcis Avarvari'
'Marius Andruh'

_publ_section_title
;
 Constructing Robust Channel Structures by Packing Metallacalixarenes:
 Reversible Single-Crystal-to-Single-Crystal Dehydration
;
_journal_name_full 'Journal of the American Chemical Society'
_journal_page_first 4586
_journal_page_last 4587
_journal_paper_doi 10.1021/ja900416e
_journal_volume 131
_journal_year 2009
_chemical_formula_sum 'C60 H80 Cu4 N8 O36'
_chemical_formula_weight 1743.48
_chemical_name_systematic
;
 ?
;
_space_group_IT_number 104
_symmetry_cell_setting tetragonal
_symmetry_space_group_name_Hall 'P 4 -2n'
_symmetry_space_group_name_H-M 'P 4 n c'
_atom_sites_solution_hydrogens geom
_atom_sites_solution_primary direct
_atom_sites_solution_secondary difmap
_audit_creation_method SHELXL-97
_cell_angle_alpha 90.00
_cell_angle_beta 90.00
_cell_angle_gamma 90.00
_cell_formula_units_Z 2
_cell_length_a 17.363(3)
_cell_length_b 17.363(3)
_cell_length_c 14.709(3)
_cell_measurement_reflns_used 3799
_cell_measurement_temperature 293(2)
_cell_measurement_theta_max 25
_cell_measurement_theta_min 2.5
_cell_volume 4434.4(14)
_computing_cell_refinement 'Dirax/lsq (Duisenberg & Schreurs, 1989-2000)'
_computing_data_collection KappaCCD
_computing_data_reduction 'Denzo and Scalepak'
_computing_structure_refinement 'SHELXL-97 (Sheldrick, 1997)'
_computing_structure_solution 'SHELXS-97 (Sheldrick, 1990)'
_diffrn_ambient_temperature 293(2)
_diffrn_measured_fraction_theta_full 0.985
_diffrn_measured_fraction_theta_max 0.985
_diffrn_measurement_device_type 'Nonius Kappa CCD'
_diffrn_measurement_method 'phi-omega scans'
_diffrn_radiation_monochromator graphite
_diffrn_radiation_source 'fine-focus sealed tube'
_diffrn_radiation_type MoK\a
_diffrn_radiation_wavelength 0.71073
_diffrn_reflns_av_R_equivalents 0.1479
_diffrn_reflns_av_sigmaI/netI 0.0982
_diffrn_reflns_limit_h_max 20
_diffrn_reflns_limit_h_min -14
_diffrn_reflns_limit_k_max 20
_diffrn_reflns_limit_k_min -20
_diffrn_reflns_limit_l_max 17
_diffrn_reflns_limit_l_min -16
_diffrn_reflns_number 25072
_diffrn_reflns_theta_full 25.13
_diffrn_reflns_theta_max 25.13
_diffrn_reflns_theta_min 2.97
_exptl_absorpt_coefficient_mu 1.028
_exptl_absorpt_correction_T_max 1
_exptl_absorpt_correction_T_min 0.6854
_exptl_absorpt_correction_type multi-scan
_exptl_absorpt_process_details sadabs
_exptl_crystal_colour blue
_exptl_crystal_density_diffrn 1.306
_exptl_crystal_density_meas ?
_exptl_crystal_density_method 'not measured'
_exptl_crystal_description prism
_exptl_crystal_F_000 1800
_exptl_crystal_size_max 0.22
_exptl_crystal_size_mid 0.2
_exptl_crystal_size_min 0.03
_refine_diff_density_max 0.438
_refine_diff_density_min -0.647
_refine_diff_density_rms 0.110
_refine_ls_abs_structure_details 'Flack H D (1983), Acta Cryst. A39, 876-881'
_refine_ls_abs_structure_Flack 0.00(4)
_refine_ls_extinction_method none
_refine_ls_goodness_of_fit_ref 1.033
_refine_ls_hydrogen_treatment constr
_refine_ls_matrix_type full
_refine_ls_number_parameters 244
_refine_ls_number_reflns 3799
_refine_ls_number_restraints 1
_refine_ls_restrained_S_all 1.033
_refine_ls_R_factor_all 0.1234
_refine_ls_R_factor_gt 0.0722
_refine_ls_shift/su_max 0.001
_refine_ls_shift/su_mean 0.000
_refine_ls_structure_factor_coef Fsqd
_refine_ls_weighting_details 'calc w=1/[\s^2^(Fo^2^)+(0.0661P)^2^+14.8136P] where P=(Fo^2^+2Fc^2^)/3'
_refine_ls_weighting_scheme calc
_refine_ls_wR_factor_gt 0.1651
_refine_ls_wR_factor_ref 0.1916
_reflns_number_gt 2532
_reflns_number_total 3799
_reflns_threshold_expression >2sigma(I)
_cod_data_source_file ja900416e_si_003.cif
_cod_data_source_block mam16a
_cod_depositor_comments
;
The following automatic conversions were performed:

'_exptl_crystal_density_meas' value 'not measured' was changed to '?'
- the value is perceived as not measured.

Automatic conversion script
Id: cif_fix_values 3008 2015-01-20 13:52:24Z robertas 
;
_cod_original_cell_volume 4434.2(13)
_cod_database_code 4104139

loop_
_symmetry_equiv_pos_as_xyz
'x, y, z'
'-x, -y, z'
'-y, x, z'
'y, -x, z'
'x+1/2, -y+1/2, z+1/2'
'-x+1/2, y+1/2, z+1/2'
'-y+1/2, -x+1/2, z+1/2'
'y+1/2, x+1/2, z+1/2'

loop_
_atom_site_label
_atom_site_type_symbol
_atom_site_fract_x
_atom_site_fract_y
_atom_site_fract_z
_atom_site_U_iso_or_equiv
_atom_site_adp_type
_atom_site_occupancy
_atom_site_symmetry_multiplicity
_atom_site_calc_flag
_atom_site_refinement_flags
C1 C -0.3286(5) 1.0360(5) 1.6662(6) 0.041(2) Uani 1 1 d .
C2 C -0.3351(5) 0.9639(5) 1.7144(5) 0.041(2) Uani 1 1 d .
C3 C -0.3855(6) 0.9545(7) 1.7871(6) 0.049(3) Uani 1 1 d .
H3A H -0.4142 0.9964 1.8074 0.059 Uiso 1 1 calc R
C4 C -0.3937(5) 0.8842(5) 1.8294(5) 0.040(2) Uani 1 1 d .
C5 C -0.4530(6) 0.8740(6) 1.9038(6) 0.041(2) Uani 1 1 d .
C6 C -0.3518(5) 0.8210(5) 1.7979(5) 0.043(2) Uani 1 1 d .
H6 H -0.3574 0.7738 1.8270 0.052 Uiso 1 1 calc R
C7 C -0.3022(5) 0.8266(5) 1.7246(5) 0.040(2) Uani 1 1 d .
C8 C -0.2925(5) 0.9006(5) 1.6865(5) 0.043(2) Uani 1 1 d .
H8 H -0.2561 0.9071 1.6409 0.052 Uiso 1 1 calc R
C9 C -0.2615(6) 0.7583(6) 1.6889(5) 0.052(2) Uani 1 1 d .
C10 C -0.4853(7) 1.2296(7) 1.6658(9) 0.092(4) Uani 1 1 d .
H10A H -0.4776 1.2026 1.7221 0.138 Uiso 1 1 calc R
H10B H -0.5394 1.2375 1.6561 0.138 Uiso 1 1 calc R
H10C H -0.4596 1.2785 1.6683 0.138 Uiso 1 1 calc R
C11 C -0.4957(6) 1.1110(6) 1.5863(10) 0.085(4) Uani 1 1 d .
H11A H -0.4890 1.0837 1.6425 0.128 Uiso 1 1 calc R
H11B H -0.4768 1.0802 1.5370 0.128 Uiso 1 1 calc R
H11C H -0.5494 1.1216 1.5772 0.128 Uiso 1 1 calc R
C12 C -0.4618(8) 1.2306(13) 1.5032(10) 0.140(8) Uani 1 1 d .
H12A H -0.5108 1.2185 1.4750 0.168 Uiso 1 1 calc R
H12B H -0.4621 1.2849 1.5188 0.168 Uiso 1 1 calc R
C13 C -0.4044(8) 1.2172(14) 1.4426(9) 0.151(8) Uani 1 1 d .
H13A H -0.4091 1.2536 1.3930 0.181 Uiso 1 1 calc R
H13B H -0.4110 1.1659 1.4175 0.181 Uiso 1 1 calc R
C14 C -0.2739(9) 1.1708(7) 1.4263(8) 0.097(5) Uani 1 1 d .
H14A H -0.2235 1.1723 1.4530 0.146 Uiso 1 1 calc R
H14B H -0.2711 1.1882 1.3645 0.146 Uiso 1 1 calc R
H14C H -0.2930 1.1189 1.4277 0.146 Uiso 1 1 calc R
C15 C -0.2937(9) 1.2989(8) 1.4796(7) 0.085(4) Uani 1 1 d .
H15A H -0.2444 1.2969 1.5092 0.128 Uiso 1 1 calc R
H15B H -0.3267 1.3342 1.5114 0.128 Uiso 1 1 calc R
H15C H -0.2871 1.3159 1.4180 0.128 Uiso 1 1 calc R
Cu1 Cu -0.33862(5) 1.17647(5) 1.60580(10) 0.0459(3) Uani 1 1 d .
N1 N -0.4532(4) 1.1833(5) 1.5898(6) 0.061(2) Uani 1 1 d .
N2 N -0.3281(5) 1.2230(6) 1.4800(5) 0.069(3) Uani 1 1 d .
O1 O -0.3499(4) 1.0995(4) 1.7052(4) 0.0554(16) Uani 1 1 d .
O2 O -0.3033(4) 1.0383(4) 1.5855(3) 0.0505(16) Uani 1 1 d .
O3 O -0.4348(4) 0.8185(4) 1.9601(4) 0.070(2) Uani 1 1 d .
H3 H -0.4677 0.8152 1.9999 0.105 Uiso 1 1 calc R
O4 O -0.5091(4) 0.9120(4) 1.9097(5) 0.074(2) Uani 1 1 d .
O5 O -0.2887(5) 0.6928(4) 1.7037(5) 0.0610(19) Uani 1 1 d .
O6 O -0.2294(4) 1.2009(4) 1.6396(4) 0.0532(17) Uani 1 1 d .
O11W O -0.1367(12) 1.0859(11) 1.718(2) 0.289(12) Uani 1 1 d .
O12W O -0.1341(12) 0.9748(15) 1.840(2) 0.307(12) Uani 1 1 d .
O13W O -0.398(2) 0.598(2) 1.781(2) 0.50(3) Uani 1 1 d .

loop_
_atom_site_aniso_label
_atom_site_aniso_U_11
_atom_site_aniso_U_22
_atom_site_aniso_U_33
_atom_site_aniso_U_23
_atom_site_aniso_U_13
_atom_site_aniso_U_12
C1 0.053(6) 0.037(5) 0.033(5) -0.004(4) 0.004(4) -0.008(4)
C2 0.047(5) 0.054(6) 0.022(4) -0.003(4) 0.000(4) -0.011(5)
C3 0.053(6) 0.063(7) 0.031(5) -0.010(5) -0.002(5) -0.003(5)
C4 0.047(5) 0.055(6) 0.017(4) 0.001(4) -0.001(3) 0.001(4)
C5 0.058(7) 0.040(5) 0.023(4) 0.000(4) 0.001(4) -0.005(5)
C6 0.059(6) 0.042(5) 0.029(4) 0.004(4) 0.000(4) 0.001(4)
C7 0.036(4) 0.057(6) 0.027(4) 0.006(4) 0.000(4) 0.012(4)
C8 0.040(5) 0.057(6) 0.032(4) -0.002(4) 0.003(4) -0.006(4)
C9 0.056(6) 0.073(7) 0.027(4) -0.005(5) -0.002(5) 0.004(5)
C10 0.073(9) 0.082(9) 0.121(11) -0.030(8) 0.011(8) -0.013(7)
C11 0.064(6) 0.081(7) 0.111(11) -0.025(8) 0.015(8) -0.014(6)
C12 0.053(9) 0.28(2) 0.088(10) 0.075(13) -0.017(8) -0.015(11)
C13 0.078(11) 0.31(3) 0.069(9) 0.084(12) -0.034(8) -0.028(12)
C14 0.149(13) 0.096(10) 0.047(6) 0.002(7) 0.051(8) -0.007(8)
C15 0.121(12) 0.091(10) 0.044(6) 0.002(6) 0.017(7) -0.022(8)
Cu1 0.0540(6) 0.0574(6) 0.0264(4) 0.0008(8) 0.0031(7) -0.0150(4)
N1 0.060(4) 0.080(5) 0.042(5) 0.009(5) 0.006(4) -0.008(4)
N2 0.089(7) 0.084(7) 0.035(4) 0.013(5) 0.008(5) -0.039(5)
O1 0.070(4) 0.058(4) 0.039(3) 0.006(3) 0.007(3) -0.010(3)
O2 0.074(4) 0.058(4) 0.019(3) -0.001(3) 0.005(3) -0.011(3)
O3 0.072(5) 0.097(6) 0.041(4) 0.025(4) 0.020(4) 0.017(4)
O4 0.073(5) 0.076(5) 0.073(5) 0.029(4) 0.026(4) 0.028(4)
O5 0.087(6) 0.050(4) 0.046(3) -0.005(4) 0.014(4) -0.007(4)
O6 0.061(4) 0.059(4) 0.040(3) -0.004(3) -0.003(3) -0.011(3)
O11W 0.244(19) 0.177(16) 0.45(4) -0.02(2) -0.05(2) 0.029(14)
O12W 0.24(2) 0.34(3) 0.35(3) -0.08(3) -0.03(2) 0.02(2)
O13W 0.60(5) 0.43(4) 0.48(4) -0.18(4) 0.37(4) -0.33(4)

loop_
_atom_type_symbol
_atom_type_description
_atom_type_scat_dispersion_real
_atom_type_scat_dispersion_imag
_atom_type_scat_source
C C 0.0033 0.0016 'International Tables Vol C Tables 4.2.6.8 and 6.1.1.4'
H H 0.0000 0.0000 'International Tables Vol C Tables 4.2.6.8 and 6.1.1.4'
Cu Cu 0.3201 1.2651 'International Tables Vol C Tables 4.2.6.8 and 6.1.1.4'
N N 0.0061 0.0033 'International Tables Vol C Tables 4.2.6.8 and 6.1.1.4'
O O 0.0106 0.0060 'International Tables Vol C Tables 4.2.6.8 and 6.1.1.4'

loop_
_geom_angle_atom_site_label_1
_geom_angle_atom_site_label_2
_geom_angle_atom_site_label_3
_geom_angle
_geom_angle_site_symmetry_1
_geom_angle_site_symmetry_3
O2 C1 O1 119.2(8) . .
O2 C1 C2 120.9(8) . .
O1 C1 C2 119.8(7) . .
C8 C2 C3 118.0(9) . .
C8 C2 C1 120.1(7) . .
C3 C2 C1 121.9(9) . .
C4 C3 C2 121.0(10) . .
C4 C3 H3A 119.5 . .
C2 C3 H3A 119.5 . .
C3 C4 C6 119.5(8) . .
C3 C4 C5 120.1(8) . .
C6 C4 C5 120.2(8) . .
O4 C5 O3 124.3(9) . .
O4 C5 C4 123.3(8) . .
O3 C5 C4 112.3(9) . .
C7 C6 C4 121.9(8) . .
C7 C6 H6 119.0 . .
C4 C6 H6 119.0 . .
C6 C7 C8 116.5(8) . .
C6 C7 C9 121.3(8) . .
C8 C7 C9 122.2(8) . .
C2 C8 C7 122.7(8) . .
C2 C8 H8 118.6 . .
C7 C8 H8 118.6 . .
O5 C9 O6 123.6(9) . 3_665
O5 C9 C7 119.1(9) . .
O6 C9 C7 117.1(9) 3_665 .
N1 C10 H10A 109.5 . .
N1 C10 H10B 109.5 . .
H10A C10 H10B 109.5 . .
N1 C10 H10C 109.5 . .
H10A C10 H10C 109.5 . .
H10B C10 H10C 109.5 . .
N1 C11 H11A 109.5 . .
N1 C11 H11B 109.5 . .
H11A C11 H11B 109.5 . .
N1 C11 H11C 109.5 . .
H11A C11 H11C 109.5 . .
H11B C11 H11C 109.5 . .
C13 C12 N1 112.6(14) . .
C13 C12 H12A 109.1 . .
N1 C12 H12A 109.1 . .
C13 C12 H12B 109.1 . .
N1 C12 H12B 109.1 . .
H12A C12 H12B 107.8 . .
C12 C13 N2 114.4(13) . .
C12 C13 H13A 108.7 . .
N2 C13 H13A 108.7 . .
C12 C13 H13B 108.7 . .
N2 C13 H13B 108.7 . .
H13A C13 H13B 107.6 . .
N2 C14 H14A 109.5 . .
N2 C14 H14B 109.5 . .
H14A C14 H14B 109.5 . .
N2 C14 H14C 109.5 . .
H14A C14 H14C 109.5 . .
H14B C14 H14C 109.5 . .
N2 C15 H15A 109.5 . .
N2 C15 H15B 109.5 . .
H15A C15 H15B 109.5 . .
N2 C15 H15C 109.5 . .
H15A C15 H15C 109.5 . .
H15B C15 H15C 109.5 . .
O1 Cu1 O6 93.0(3) . .
O1 Cu1 N1 91.6(3) . .
O6 Cu1 N1 162.5(3) . .
O1 Cu1 N2 161.2(3) . .
O6 Cu1 N2 93.2(3) . .
N1 Cu1 N2 87.7(4) . .
C11 N1 C10 107.6(9) . .
C11 N1 C12 112.6(11) . .
C10 N1 C12 107.5(11) . .
C11 N1 Cu1 117.1(7) . .
C10 N1 Cu1 108.4(7) . .
C12 N1 Cu1 103.1(7) . .
C13 N2 C15 116.3(13) . .
C13 N2 C14 109.1(12) . .
C15 N2 C14 106.5(10) . .
C13 N2 Cu1 103.8(7) . .
C15 N2 Cu1 113.8(7) . .
C14 N2 Cu1 106.9(7) . .
C1 O1 Cu1 102.6(5) . .
C5 O3 H3 109.5 . .
C9 O6 Cu1 98.9(6) 4_465 .

loop_
_geom_bond_atom_site_label_1
_geom_bond_atom_site_label_2
_geom_bond_distance
_geom_bond_site_symmetry_2
C1 O2 1.267(10) .
C1 O1 1.296(10) .
C1 C2 1.444(12) .
C2 C8 1.387(12) .
C2 C3 1.391(12) .
C3 C4 1.378(14) .
C3 H3A 0.9300 .
C4 C6 1.396(12) .
C4 C5 1.513(12) .
C5 O4 1.180(12) .
C5 O3 1.310(11) .
C6 C7 1.383(12) .
C6 H6 0.9300 .
C7 C8 1.411(12) .
C7 C9 1.476(12) .
C8 H8 0.9300 .
C9 O5 1.251(12) .
C9 O6 1.295(11) 3_665
C10 N1 1.485(14) .
C10 H10A 0.9600 .
C10 H10B 0.9600 .
C10 H10C 0.9600 .
C11 N1 1.457(12) .
C11 H11A 0.9600 .
C11 H11B 0.9600 .
C11 H11C 0.9600 .
C12 C13 1.36(2) .
C12 N1 1.524(16) .
C12 H12A 0.9700 .
C12 H12B 0.9700 .
C13 N2 1.438(15) .
C13 H13A 0.9700 .
C13 H13B 0.9700 .
C14 N2 1.527(15) .
C14 H14A 0.9600 .
C14 H14B 0.9600 .
C14 H14C 0.9600 .
C15 N2 1.447(14) .
C15 H15A 0.9600 .
C15 H15B 0.9600 .
C15 H15C 0.9600 .
Cu1 O1 1.990(6) .
Cu1 O6 2.006(6) .
Cu1 N1 2.006(8) .
Cu1 N2 2.027(8) .
O3 H3 0.8200 .
O6 C9 1.295(11) 4_465
